data_7210232
loop_
_publ_author_name
'Dorazco-Gonz\'alez, Alejandro'
'Martinez-Vargas, Sergio'
'Hern\'andez-Ortega, Sim\'on'
'Vald\'es-Mart\'inez, Jes\'us'

_publ_section_title
;
 Directed self-assembly of mono and dinuclear copper(ii) isophthalates
 into 1D polymeric structures. Design and an unusual cocrystallization
;
_journal_issue 30
_journal_name_full CrystEngComm
_journal_page_first 5961
_journal_paper_doi 10.1039/c3ce00044c
_journal_volume 15
_journal_year 2013
_chemical_formula_moiety 'C21 H39 Cu2 N4 O6, Cl O4'
_chemical_formula_sum 'C21 H39 Cl Cu2 N4 O10'
_chemical_formula_weight 670.09
_chemical_name_common
;
catena-(Diaqua-(mu-5-methoxy-isophtalato-O,O'')-bis-
(N,N,N',N'-tetramethylethylen
;
_space_group_IT_number 14
_symmetry_cell_setting monoclinic
_symmetry_space_group_name_Hall '-P 2yn'
_symmetry_space_group_name_H-M 'P 1 21/n 1'
_atom_sites_solution_hydrogens geom
_atom_sites_solution_primary direct
_atom_sites_solution_secondary difmap
_audit_creation_method SHELXL-97
_cell_angle_alpha 90.00
_cell_angle_beta 112.9660(10)
_cell_angle_gamma 90.00
_cell_formula_units_Z 4
_cell_length_a 13.4164(8)
_cell_length_b 15.4139(9)
_cell_length_c 15.0463(9)
_cell_measurement_reflns_used 6497
_cell_measurement_temperature 291(2)
_cell_measurement_theta_max 31.54
_cell_measurement_theta_min 2.60
_cell_volume 2864.9(3)
_computing_cell_refinement 'SMART V 5.625 (Bruker, 1999)'
_computing_data_collection 'SMART V 5.625 (Bruker, 1999)'
_computing_data_reduction 'SAINT V 6.23A (Bruker, 1999)'
_computing_molecular_graphics 'SHELXTL (Sheldrick, 2008)'
_computing_publication_material 'SHELXTL (Sheldrick, 2008)'
_computing_structure_refinement 'SHELXTL (Sheldrick, 2008)'
_computing_structure_solution 'SHELXTL (Sheldrick, 2008)'
_diffrn_ambient_temperature 291(2)
_diffrn_detector_area_resol_mean 0.83
_diffrn_measured_fraction_theta_full 0.999
_diffrn_measured_fraction_theta_max 0.999
_diffrn_measurement_device_type 'Bruker Smart APEX AXS CCD area detector'
_diffrn_measurement_method 'omega scans'
_diffrn_radiation_monochromator graphite
_diffrn_radiation_source 'fine-focus sealed tube'
_diffrn_radiation_type MoK\a
_diffrn_radiation_wavelength 0.71073
_diffrn_reflns_av_R_equivalents 0.0634
_diffrn_reflns_av_sigmaI/netI 0.0707
_diffrn_reflns_limit_h_max 15
_diffrn_reflns_limit_h_min -15
_diffrn_reflns_limit_k_max 18
_diffrn_reflns_limit_k_min -18
_diffrn_reflns_limit_l_max 17
_diffrn_reflns_limit_l_min -17
_diffrn_reflns_number 23165
_diffrn_reflns_theta_full 25.03
_diffrn_reflns_theta_max 25.03
_diffrn_reflns_theta_min 1.73
_exptl_absorpt_coefficient_mu 1.635
_exptl_absorpt_correction_T_max 0.9047
_exptl_absorpt_correction_T_min 0.5310
_exptl_absorpt_correction_type analytical
_exptl_absorpt_process_details 'SHELXTL V 6.12 (Sheldrick, 2008)'
_exptl_crystal_colour Blue
_exptl_crystal_density_diffrn 1.554
_exptl_crystal_density_method 'not measured'
_exptl_crystal_description Prism
_exptl_crystal_F_000 1392
_exptl_crystal_size_max 0.38
_exptl_crystal_size_mid 0.12
_exptl_crystal_size_min 0.07
_refine_diff_density_max 0.415
_refine_diff_density_min -0.282
_refine_diff_density_rms 0.060
_refine_ls_extinction_method none
_refine_ls_goodness_of_fit_ref 0.821
_refine_ls_hydrogen_treatment mixed
_refine_ls_matrix_type full
_refine_ls_number_parameters 392
_refine_ls_number_reflns 5055
_refine_ls_number_restraints 161
_refine_ls_restrained_S_all 0.884
_refine_ls_R_factor_all 0.0633
_refine_ls_R_factor_gt 0.0380
_refine_ls_shift/su_max 0.000
_refine_ls_shift/su_mean 0.000
_refine_ls_structure_factor_coef Fsqd
_refine_ls_weighting_details 'calc w=1/[\s^2^(Fo^2^)+(0.0290P)^2^] where P=(Fo^2^+2Fc^2^)/3'
_refine_ls_weighting_scheme calc
_refine_ls_wR_factor_gt 0.0695
_refine_ls_wR_factor_ref 0.0743
_reflns_number_gt 3184
_reflns_number_total 5055
_reflns_threshold_expression >2sigma(I)
_cod_data_source_file c3ce00044c.txt
_cod_data_source_block compound-5
_cod_original_sg_symbol_H-M 'P 21/n'
_cod_database_code 7210232

loop_
_symmetry_equiv_pos_as_xyz
'x, y, z'
'-x+1/2, y+1/2, -z+1/2'
'-x, -y, -z'
'x-1/2, -y-1/2, z-1/2'

loop_
_atom_site_label
_atom_site_type_symbol
_atom_site_fract_x
_atom_site_fract_y
_atom_site_fract_z
_atom_site_U_iso_or_equiv
_atom_site_adp_type
_atom_site_occupancy
_atom_site_symmetry_multiplicity
_atom_site_calc_flag
_atom_site_refinement_flags
_atom_site_disorder_assembly
_atom_site_disorder_group
Cu1 Cu 0.06592(4) 0.19417(3) 0.02577(3) 0.03453(14) Uani 1 1 d . . .
Cu2 Cu -0.00996(3) 0.30099(3) 0.17614(3) 0.03308(13) Uani 1 1 d . . .
O5 O 0.1801(2) 0.29773(16) 0.07723(18) 0.0446(7) Uani 1 1 d . . .
O6 O 0.1308(2) 0.37502(16) 0.17737(19) 0.0447(7) Uani 1 1 d . . .
O7 O 0.3915(2) 0.61847(16) 0.35910(19) 0.0471(7) Uani 1 1 d . . .
O8 O 0.4423(2) 0.69271(15) 0.25549(17) 0.0451(7) Uani 1 1 d . . .
O9 O 0.5186(2) 0.43705(17) 0.08315(19) 0.0495(7) Uani 1 1 d . . .
O10 O -0.0509(2) 0.24657(16) 0.05116(18) 0.0388(6) Uani 1 1 d D . .
H10 H -0.094(2) 0.2080(18) 0.050(3) 0.047 Uiso 1 1 d D . .
N1 N -0.0018(3) 0.2320(2) -0.1189(2) 0.0456(9) Uani 1 1 d . . .
N2 N 0.1679(3) 0.1195(2) -0.0157(2) 0.0451(9) Uani 1 1 d . . .
N3 N 0.0097(3) 0.3523(2) 0.3072(2) 0.0448(9) Uani 1 1 d . . .
N4 N -0.1200(3) 0.4011(2) 0.1189(3) 0.0485(9) Uani 1 1 d . . .
C1 C 0.2817(3) 0.4216(2) 0.1473(2) 0.0276(8) Uani 1 1 d . . .
C2 C 0.3002(3) 0.4933(2) 0.2061(2) 0.0305(9) Uani 1 1 d . . .
H2 H 0.2536 0.5055 0.2369 0.037 Uiso 1 1 calc R . .
C3 C 0.3876(3) 0.5475(2) 0.2199(2) 0.0311(9) Uani 1 1 d . . .
C4 C 0.4592(3) 0.5277(2) 0.1769(2) 0.0337(9) Uani 1 1 d . . .
H4 H 0.5184 0.5635 0.1866 0.040 Uiso 1 1 calc R . .
C5 C 0.4423(3) 0.4541(2) 0.1193(2) 0.0326(9) Uani 1 1 d . . .
C6 C 0.3527(3) 0.4031(2) 0.1036(2) 0.0295(9) Uani 1 1 d . . .
H6 H 0.3397 0.3553 0.0628 0.035 Uiso 1 1 calc R . .
C7 C 0.1889(3) 0.3601(2) 0.1326(2) 0.0297(9) Uani 1 1 d . . .
C8 C 0.4090(3) 0.6264(2) 0.2840(3) 0.0341(9) Uani 1 1 d . . .
C9 C 0.4951(3) 0.3673(3) 0.0155(3) 0.0571(12) Uani 1 1 d . . .
H9A H 0.4962 0.3135 0.0479 0.086 Uiso 1 1 calc R . .
H9B H 0.5485 0.3658 -0.0123 0.086 Uiso 1 1 calc R . .
H9C H 0.4248 0.3758 -0.0347 0.086 Uiso 1 1 calc R . .
C10 C 0.1617(4) 0.1568(3) -0.1091(3) 0.0633(13) Uani 1 1 d . . .
H10A H 0.2047 0.2094 -0.0972 0.076 Uiso 1 1 calc R . .
H10B H 0.1909 0.1156 -0.1415 0.076 Uiso 1 1 calc R . .
C11 C 0.0474(4) 0.1767(3) -0.1716(3) 0.0642(14) Uani 1 1 d . . .
H11A H 0.0445 0.2065 -0.2293 0.077 Uiso 1 1 calc R . .
H11B H 0.0067 0.1231 -0.1911 0.077 Uiso 1 1 calc R . .
C12 C 0.1296(4) 0.0285(3) -0.0295(3) 0.0682(14) Uani 1 1 d . . .
H12A H 0.0558 0.0266 -0.0751 0.102 Uiso 1 1 calc R . .
H12B H 0.1341 0.0051 0.0311 0.102 Uiso 1 1 calc R . .
H12C H 0.1740 -0.0052 -0.0533 0.102 Uiso 1 1 calc R . .
C13 C 0.2811(4) 0.1211(3) 0.0540(3) 0.0653(14) Uani 1 1 d . . .
H13A H 0.2852 0.0995 0.1151 0.098 Uiso 1 1 calc R . .
H13B H 0.3077 0.1796 0.0616 0.098 Uiso 1 1 calc R . .
H13C H 0.3243 0.0854 0.0307 0.098 Uiso 1 1 calc R . .
C14 C -0.1204(4) 0.2233(3) -0.1622(3) 0.0742(15) Uani 1 1 d . . .
H14A H -0.1467 0.2385 -0.2293 0.111 Uiso 1 1 calc R . .
H14B H -0.1519 0.2613 -0.1297 0.111 Uiso 1 1 calc R . .
H14C H -0.1401 0.1644 -0.1558 0.111 Uiso 1 1 calc R . .
C15 C 0.0250(4) 0.3238(3) -0.1277(3) 0.0791(17) Uani 1 1 d . . .
H15A H 0.1021 0.3303 -0.1046 0.119 Uiso 1 1 calc R . .
H15B H -0.0024 0.3595 -0.0901 0.119 Uiso 1 1 calc R . .
H15C H -0.0073 0.3412 -0.1942 0.119 Uiso 1 1 calc R . .
C16 C -0.1280(5) 0.4476(3) 0.1999(4) 0.097(2) Uani 1 1 d . . .
H16A H -0.1436 0.5082 0.1824 0.117 Uiso 1 1 calc R . .
H16B H -0.1878 0.4242 0.2132 0.117 Uiso 1 1 calc R . .
C17 C -0.0306(4) 0.4419(3) 0.2858(4) 0.0844(17) Uani 1 1 d . . .
H17A H -0.0446 0.4645 0.3400 0.101 Uiso 1 1 calc R . .
H17B H 0.0249 0.4777 0.2780 0.101 Uiso 1 1 calc R . .
C18 C -0.2275(4) 0.3716(3) 0.0533(4) 0.107(2) Uani 1 1 d . . .
H18A H -0.2568 0.3331 0.0872 0.160 Uiso 1 1 calc R . .
H18B H -0.2217 0.3415 -0.0003 0.160 Uiso 1 1 calc R . .
H18C H -0.2745 0.4207 0.0302 0.160 Uiso 1 1 calc R . .
C19 C -0.0812(4) 0.4577(3) 0.0610(3) 0.0698(15) Uani 1 1 d . . .
H19A H -0.1321 0.5039 0.0341 0.105 Uiso 1 1 calc R . .
H19B H -0.0738 0.4248 0.0097 0.105 Uiso 1 1 calc R . .
H19C H -0.0122 0.4817 0.1012 0.105 Uiso 1 1 calc R . .
C20 C 0.1231(4) 0.3553(3) 0.3754(3) 0.0733(15) Uani 1 1 d . . .
H20A H 0.1279 0.3844 0.4333 0.110 Uiso 1 1 calc R . .
H20B H 0.1652 0.3861 0.3467 0.110 Uiso 1 1 calc R . .
H20C H 0.1504 0.2972 0.3907 0.110 Uiso 1 1 calc R . .
C21 C -0.0521(4) 0.3018(3) 0.3506(4) 0.0875(17) Uani 1 1 d . . .
H21A H -0.0219 0.2447 0.3658 0.131 Uiso 1 1 calc R . .
H21B H -0.1262 0.2978 0.3059 0.131 Uiso 1 1 calc R . .
H21C H -0.0490 0.3300 0.4086 0.131 Uiso 1 1 calc R . .
Cl1 Cl 0.71628(12) 0.13963(9) 0.17601(10) 0.0749(4) Uani 1 1 d DU . .
O1 O 0.7521(9) 0.1518(7) 0.2749(4) 0.124(3) Uani 0.550(8) 1 d PDU A 1
O2 O 0.7192(9) 0.0498(3) 0.1576(7) 0.115(3) Uani 0.550(8) 1 d PDU A 1
O3 O 0.6079(5) 0.1639(8) 0.1344(7) 0.158(4) Uani 0.550(8) 1 d PDU A 1
O4 O 0.7775(9) 0.1847(7) 0.1370(9) 0.142(4) Uani 0.550(8) 1 d PDU A 1
O1A O 0.7677(9) 0.1048(8) 0.2671(6) 0.135(5) Uani 0.450(8) 1 d PDU A 2
O2A O 0.6389(10) 0.0865(8) 0.1148(6) 0.140(4) Uani 0.450(8) 1 d PDU A 2
O3A O 0.6709(10) 0.2193(5) 0.1853(9) 0.131(4) Uani 0.450(8) 1 d PDU A 2
O4A O 0.7961(9) 0.1585(7) 0.1386(10) 0.098(3) Uani 0.450(8) 1 d PDU A 2

loop_
_atom_site_aniso_label
_atom_site_aniso_U_11
_atom_site_aniso_U_22
_atom_site_aniso_U_33
_atom_site_aniso_U_23
_atom_site_aniso_U_13
_atom_site_aniso_U_12
Cu1 0.0421(3) 0.0288(3) 0.0323(3) -0.0011(2) 0.0141(2) -0.0058(2)
Cu2 0.0355(3) 0.0249(3) 0.0412(3) 0.0052(2) 0.0175(2) 0.0045(2)
O5 0.0473(17) 0.0412(16) 0.0518(17) -0.0205(14) 0.0262(14) -0.0208(14)
O6 0.0414(17) 0.0440(17) 0.0592(19) -0.0129(14) 0.0312(15) -0.0127(13)
O7 0.067(2) 0.0394(17) 0.0455(18) -0.0150(14) 0.0338(16) -0.0176(14)
O8 0.0695(19) 0.0260(14) 0.0417(16) -0.0064(13) 0.0237(14) -0.0165(14)
O9 0.0474(18) 0.0512(18) 0.063(2) -0.0221(15) 0.0362(15) -0.0171(14)
O10 0.0373(17) 0.0358(17) 0.0412(16) 0.0035(13) 0.0130(13) -0.0023(12)
N1 0.058(2) 0.040(2) 0.032(2) -0.0016(16) 0.0105(17) -0.0093(17)
N2 0.053(2) 0.044(2) 0.042(2) -0.0056(17) 0.0229(18) -0.0047(17)
N3 0.052(2) 0.039(2) 0.050(2) -0.0014(17) 0.0263(19) 0.0081(17)
N4 0.043(2) 0.035(2) 0.070(3) 0.0147(19) 0.0242(19) 0.0113(17)
C1 0.028(2) 0.025(2) 0.027(2) 0.0011(16) 0.0071(17) -0.0027(16)
C2 0.035(2) 0.029(2) 0.030(2) -0.0019(17) 0.0161(18) -0.0012(17)
C3 0.039(2) 0.023(2) 0.029(2) -0.0006(16) 0.0105(18) -0.0032(17)
C4 0.040(2) 0.032(2) 0.030(2) -0.0007(17) 0.0152(19) -0.0129(17)
C5 0.035(2) 0.032(2) 0.033(2) -0.0008(17) 0.0154(19) -0.0017(18)
C6 0.033(2) 0.026(2) 0.026(2) -0.0051(16) 0.0084(17) -0.0032(17)
C7 0.029(2) 0.029(2) 0.028(2) 0.0026(17) 0.0072(18) -0.0004(16)
C8 0.034(2) 0.030(2) 0.036(2) -0.0055(18) 0.0118(19) -0.0046(17)
C9 0.058(3) 0.062(3) 0.067(3) -0.023(2) 0.042(3) -0.008(2)
C10 0.083(4) 0.066(3) 0.057(3) -0.010(3) 0.045(3) -0.009(3)
C11 0.090(4) 0.063(3) 0.040(3) -0.006(2) 0.026(3) -0.012(3)
C12 0.098(4) 0.039(3) 0.086(4) -0.018(3) 0.056(3) -0.008(3)
C13 0.065(4) 0.074(4) 0.064(3) 0.000(3) 0.033(3) 0.012(3)
C14 0.062(4) 0.094(4) 0.045(3) -0.010(3) -0.002(2) -0.005(3)
C15 0.121(5) 0.051(3) 0.053(3) 0.011(2) 0.021(3) -0.018(3)
C16 0.143(6) 0.073(4) 0.094(5) 0.023(3) 0.066(4) 0.071(4)
C17 0.115(5) 0.051(3) 0.088(4) -0.016(3) 0.040(4) 0.030(3)
C18 0.041(3) 0.071(4) 0.178(6) 0.043(4) 0.011(4) 0.013(3)
C19 0.082(4) 0.045(3) 0.079(4) 0.031(3) 0.028(3) 0.014(3)
C20 0.082(4) 0.088(4) 0.046(3) -0.018(3) 0.021(3) 0.001(3)
C21 0.126(5) 0.088(4) 0.085(4) -0.010(3) 0.081(4) -0.021(4)
Cl1 0.0811(10) 0.0697(9) 0.0777(10) 0.0140(7) 0.0351(8) -0.0135(7)
O1 0.163(7) 0.121(8) 0.080(4) -0.018(4) 0.038(4) -0.054(7)
O2 0.160(8) 0.064(3) 0.174(8) -0.009(4) 0.121(6) -0.015(4)
O3 0.107(4) 0.154(9) 0.173(7) 0.004(7) 0.011(5) 0.041(5)
O4 0.202(7) 0.097(7) 0.152(7) 0.034(6) 0.097(6) -0.051(7)
O1A 0.130(8) 0.129(9) 0.112(6) 0.075(6) 0.010(5) -0.049(7)
O2A 0.136(8) 0.146(8) 0.116(6) 0.014(6) 0.027(6) -0.085(7)
O3A 0.112(8) 0.134(6) 0.171(9) 0.012(6) 0.083(7) 0.042(6)
O4A 0.124(6) 0.067(7) 0.150(7) -0.002(5) 0.104(6) -0.012(5)

loop_
_atom_type_symbol
_atom_type_description
_atom_type_scat_dispersion_real
_atom_type_scat_dispersion_imag
_atom_type_scat_source
C C 0.0033 0.0016 'International Tables Vol C Tables 4.2.6.8 and 6.1.1.4'
H H 0.0000 0.0000 'International Tables Vol C Tables 4.2.6.8 and 6.1.1.4'
N N 0.0061 0.0033 'International Tables Vol C Tables 4.2.6.8 and 6.1.1.4'
O O 0.0106 0.0060 'International Tables Vol C Tables 4.2.6.8 and 6.1.1.4'
Cl Cl 0.1484 0.1585 'International Tables Vol C Tables 4.2.6.8 and 6.1.1.4'
Cu Cu 0.3201 1.2651 'International Tables Vol C Tables 4.2.6.8 and 6.1.1.4'

loop_
_geom_angle_atom_site_label_1
_geom_angle_atom_site_label_2
_geom_angle_atom_site_label_3
_geom_angle
_geom_angle_site_symmetry_1
_geom_angle_site_symmetry_3
O10 Cu1 O7 93.04(11) . 2_545
O10 Cu1 N2 168.48(12) . .
O7 Cu1 N2 86.37(12) 2_545 .
O10 Cu1 N1 91.87(12) . .
O7 Cu1 N1 159.49(12) 2_545 .
N2 Cu1 N1 84.89(13) . .
O10 Cu1 O5 97.96(10) . .
O7 Cu1 O5 101.64(11) 2_545 .
N2 Cu1 O5 93.42(11) . .
N1 Cu1 O5 97.37(11) . .
O10 Cu2 O8 92.19(10) . 2_545
O10 Cu2 N3 170.87(12) . .
O8 Cu2 N3 87.97(11) 2_545 .
O10 Cu2 N4 91.88(13) . .
O8 Cu2 N4 161.34(12) 2_545 .
N3 Cu2 N4 85.17(13) . .
O10 Cu2 O6 98.66(10) . .
O8 Cu2 O6 102.38(10) 2_545 .
N3 Cu2 O6 90.21(12) . .
N4 Cu2 O6 95.00(11) . .
C7 O5 Cu1 133.3(2) . .
C7 O6 Cu2 128.4(2) . .
C8 O7 Cu1 130.1(2) . 2
C8 O8 Cu2 131.2(2) . 2
C5 O9 C9 116.1(3) . .
Cu1 O10 Cu2 115.45(12) . .
Cu1 O10 H10 108(3) . .
Cu2 O10 H10 105(3) . .
C14 N1 C15 107.8(3) . .
C14 N1 C11 110.0(3) . .
C15 N1 C11 109.1(3) . .
C14 N1 Cu1 113.1(3) . .
C15 N1 Cu1 109.8(2) . .
C11 N1 Cu1 107.1(3) . .
C13 N2 C12 108.7(3) . .
C13 N2 C10 109.1(3) . .
C12 N2 C10 110.1(3) . .
C13 N2 Cu1 113.5(2) . .
C12 N2 Cu1 109.6(3) . .
C10 N2 Cu1 105.7(2) . .
C21 N3 C20 108.6(4) . .
C21 N3 C17 111.9(4) . .
C20 N3 C17 108.4(4) . .
C21 N3 Cu2 110.0(3) . .
C20 N3 Cu2 113.3(3) . .
C17 N3 Cu2 104.7(3) . .
C16 N4 C19 111.3(4) . .
C16 N4 C18 110.0(4) . .
C19 N4 C18 105.6(4) . .
C16 N4 Cu2 107.0(3) . .
C19 N4 Cu2 109.2(2) . .
C18 N4 Cu2 113.7(3) . .
C2 C1 C6 119.2(3) . .
C2 C1 C7 121.9(3) . .
C6 C1 C7 118.9(3) . .
C1 C2 C3 120.6(3) . .
C1 C2 H2 119.7 . .
C3 C2 H2 119.7 . .
C4 C3 C2 119.8(3) . .
C4 C3 C8 118.8(3) . .
C2 C3 C8 121.3(3) . .
C3 C4 C5 119.8(3) . .
C3 C4 H4 120.1 . .
C5 C4 H4 120.1 . .
O9 C5 C6 124.3(3) . .
O9 C5 C4 116.3(3) . .
C6 C5 C4 119.4(3) . .
C5 C6 C1 121.2(3) . .
C5 C6 H6 119.4 . .
C1 C6 H6 119.4 . .
O6 C7 O5 126.3(3) . .
O6 C7 C1 117.6(3) . .
O5 C7 C1 116.0(3) . .
O7 C8 O8 127.4(3) . .
O7 C8 C3 116.4(3) . .
O8 C8 C3 116.3(3) . .
O9 C9 H9A 109.5 . .
O9 C9 H9B 109.5 . .
H9A C9 H9B 109.5 . .
O9 C9 H9C 109.5 . .
H9A C9 H9C 109.5 . .
H9B C9 H9C 109.5 . .
C11 C10 N2 109.9(4) . .
C11 C10 H10A 109.7 . .
N2 C10 H10A 109.7 . .
C11 C10 H10B 109.7 . .
N2 C10 H10B 109.7 . .
H10A C10 H10B 108.2 . .
N1 C11 C10 110.2(3) . .
N1 C11 H11A 109.6 . .
C10 C11 H11A 109.6 . .
N1 C11 H11B 109.6 . .
C10 C11 H11B 109.6 . .
H11A C11 H11B 108.1 . .
N2 C12 H12A 109.5 . .
N2 C12 H12B 109.5 . .
H12A C12 H12B 109.5 . .
N2 C12 H12C 109.5 . .
H12A C12 H12C 109.5 . .
H12B C12 H12C 109.5 . .
N2 C13 H13A 109.5 . .
N2 C13 H13B 109.5 . .
H13A C13 H13B 109.5 . .
N2 C13 H13C 109.5 . .
H13A C13 H13C 109.5 . .
H13B C13 H13C 109.5 . .
N1 C14 H14A 109.5 . .
N1 C14 H14B 109.5 . .
H14A C14 H14B 109.5 . .
N1 C14 H14C 109.5 . .
H14A C14 H14C 109.5 . .
H14B C14 H14C 109.5 . .
N1 C15 H15A 109.5 . .
N1 C15 H15B 109.5 . .
H15A C15 H15B 109.5 . .
N1 C15 H15C 109.5 . .
H15A C15 H15C 109.5 . .
H15B C15 H15C 109.5 . .
C17 C16 N4 112.6(4) . .
C17 C16 H16A 109.1 . .
N4 C16 H16A 109.1 . .
C17 C16 H16B 109.1 . .
N4 C16 H16B 109.1 . .
H16A C16 H16B 107.8 . .
C16 C17 N3 112.5(4) . .
C16 C17 H17A 109.1 . .
N3 C17 H17A 109.1 . .
C16 C17 H17B 109.1 . .
N3 C17 H17B 109.1 . .
H17A C17 H17B 107.8 . .
N4 C18 H18A 109.5 . .
N4 C18 H18B 109.5 . .
H18A C18 H18B 109.5 . .
N4 C18 H18C 109.5 . .
H18A C18 H18C 109.5 . .
H18B C18 H18C 109.5 . .
N4 C19 H19A 109.5 . .
N4 C19 H19B 109.5 . .
H19A C19 H19B 109.5 . .
N4 C19 H19C 109.5 . .
H19A C19 H19C 109.5 . .
H19B C19 H19C 109.5 . .
N3 C20 H20A 109.5 . .
N3 C20 H20B 109.5 . .
H20A C20 H20B 109.5 . .
N3 C20 H20C 109.5 . .
H20A C20 H20C 109.5 . .
H20B C20 H20C 109.5 . .
N3 C21 H21A 109.5 . .
N3 C21 H21B 109.5 . .
H21A C21 H21B 109.5 . .
N3 C21 H21C 109.5 . .
H21A C21 H21C 109.5 . .
H21B C21 H21C 109.5 . .
O2A Cl1 O4 116.2(8) . .
O2A Cl1 O1A 113.1(5) . .
O4 Cl1 O1A 118.1(9) . .
O2A Cl1 O1 131.5(7) . .
O4 Cl1 O1 112.1(5) . .
O2A Cl1 O3 58.0(5) . .
O4 Cl1 O3 111.5(5) . .
O1A Cl1 O3 125.6(8) . .
O1 Cl1 O3 108.1(5) . .
O2A Cl1 O3A 110.4(5) . .
O4 Cl1 O3A 87.4(7) . .
O1A Cl1 O3A 108.1(6) . .
O1 Cl1 O3A 75.9(6) . .
O4 Cl1 O2 110.2(5) . .
O1A Cl1 O2 76.8(5) . .
O1 Cl1 O2 108.5(4) . .
O3 Cl1 O2 106.2(4) . .
O3A Cl1 O2 157.3(5) . .
O2A Cl1 O4A 110.4(6) . .
O1A Cl1 O4A 108.2(5) . .
O1 Cl1 O4A 113.5(9) . .
O3 Cl1 O4A 125.6(8) . .
O3A Cl1 O4A 106.4(4) . .
O2 Cl1 O4A 92.4(6) . .

loop_
_geom_bond_atom_site_label_1
_geom_bond_atom_site_label_2
_geom_bond_distance
_geom_bond_site_symmetry_2
Cu1 O10 1.930(3) .
Cu1 O7 1.979(2) 2_545
Cu1 N2 2.062(3) .
Cu1 N1 2.088(3) .
Cu1 O5 2.138(2) .
Cu2 O10 1.933(3) .
Cu2 O8 1.985(2) 2_545
Cu2 N3 2.045(3) .
Cu2 N4 2.075(3) .
Cu2 O6 2.200(2) .
O5 C7 1.247(4) .
O6 C7 1.235(4) .
O7 C8 1.247(4) .
O7 Cu1 1.979(2) 2
O8 C8 1.256(4) .
O8 Cu2 1.985(2) 2
O9 C5 1.359(4) .
O9 C9 1.429(4) .
O10 H10 0.829(11) .
N1 C14 1.471(5) .
N1 C15 1.480(5) .
N1 C11 1.484(5) .
N2 C13 1.470(5) .
N2 C12 1.481(4) .
N2 C10 1.490(5) .
N3 C21 1.464(5) .
N3 C20 1.466(5) .
N3 C17 1.472(5) .
N4 C16 1.454(5) .
N4 C19 1.466(5) .
N4 C18 1.467(5) .
C1 C2 1.377(4) .
C1 C6 1.381(5) .
C1 C7 1.511(5) .
C2 C3 1.388(4) .
C2 H2 0.9300 .
C3 C4 1.386(5) .
C3 C8 1.508(5) .
C4 C5 1.392(5) .
C4 H4 0.9300 .
C5 C6 1.378(4) .
C6 H6 0.9300 .
C9 H9A 0.9600 .
C9 H9B 0.9600 .
C9 H9C 0.9600 .
C10 C11 1.485(6) .
C10 H10A 0.9700 .
C10 H10B 0.9700 .
C11 H11A 0.9700 .
C11 H11B 0.9700 .
C12 H12A 0.9600 .
C12 H12B 0.9600 .
C12 H12C 0.9600 .
C13 H13A 0.9600 .
C13 H13B 0.9600 .
C13 H13C 0.9600 .
C14 H14A 0.9600 .
C14 H14B 0.9600 .
C14 H14C 0.9600 .
C15 H15A 0.9600 .
C15 H15B 0.9600 .
C15 H15C 0.9600 .
C16 C17 1.438(6) .
C16 H16A 0.9700 .
C16 H16B 0.9700 .
C17 H17A 0.9700 .
C17 H17B 0.9700 .
C18 H18A 0.9600 .
C18 H18B 0.9600 .
C18 H18C 0.9600 .
C19 H19A 0.9600 .
C19 H19B 0.9600 .
C19 H19C 0.9600 .
C20 H20A 0.9600 .
C20 H20B 0.9600 .
C20 H20C 0.9600 .
C21 H21A 0.9600 .
C21 H21B 0.9600 .
C21 H21C 0.9600 .
Cl1 O2A 1.360(5) .
Cl1 O4 1.371(5) .
Cl1 O1A 1.381(6) .
Cl1 O1 1.387(5) .
Cl1 O3 1.392(5) .
Cl1 O3A 1.402(6) .
Cl1 O2 1.416(5) .
Cl1 O4A 1.421(6) .

loop_
_geom_hbond_atom_site_label_D
_geom_hbond_atom_site_label_H
_geom_hbond_atom_site_label_A
_geom_hbond_distance_DH
_geom_hbond_distance_HA
_geom_hbond_distance_DA
_geom_hbond_angle_DHA
_geom_hbond_site_symmetry_A
O10 H10 O4 0.829(11) 2.56(3) 3.192(6) 134(3) 1_455
O10 H10 O4A 0.829(11) 2.46(2) 3.145(6) 141(3) 1_455
